data_7202264
loop_
_publ_author_name
'Mondal, Pallab'
'Karmakar, Anirban'
'Singh, W. Marjit'
'Baruah, Jubaraj B.'

_publ_section_title
;
 Crystal packing in some flexible carboxylic acids and esters attached
 to a naphthalene ring
;
_journal_issue 11
_journal_name_full CrystEngComm
_journal_page_first 1550
_journal_paper_doi 10.1039/b808399a
_journal_volume 10
_journal_year 2008
_chemical_formula_sum 'C14 H12 O6'
_chemical_formula_weight 276.24
_chemical_name_systematic
;
?
;
_space_group_IT_number 2
_symmetry_cell_setting triclinic
_symmetry_space_group_name_Hall '-P 1'
_symmetry_space_group_name_H-M 'P -1'
_atom_sites_solution_hydrogens geom
_atom_sites_solution_primary direct
_atom_sites_solution_secondary difmap
_audit_creation_method SHELXL-97
_cell_angle_alpha 68.554(4)
_cell_angle_beta 79.210(4)
_cell_angle_gamma 80.026(4)
_cell_formula_units_Z 2
_cell_length_a 4.9808(3)
_cell_length_b 10.8072(8)
_cell_length_c 12.2998(8)
_cell_measurement_reflns_used 2675
_cell_measurement_temperature 296(2)
_cell_measurement_theta_max 28.02
_cell_measurement_theta_min 3.15
_cell_volume 601.36(7)
_computing_cell_refinement 'Bruker SMART'
_computing_data_collection 'Bruker SMART'
_computing_data_reduction 'Bruker SAINT'
_computing_molecular_graphics 'Bruker SHELXTL'
_computing_publication_material 'Bruker SHELXTL'
_computing_structure_refinement 'SHELXL-97 (Sheldrick, 1997)'
_computing_structure_solution 'SHELXS-97 (Sheldrick, 1990)'
_diffrn_ambient_temperature 296(2)
_diffrn_measured_fraction_theta_full 0.992
_diffrn_measured_fraction_theta_max 0.992
_diffrn_measurement_device_type 'CCD area detector'
_diffrn_measurement_method 'phi and omega scans'
_diffrn_radiation_monochromator graphite
_diffrn_radiation_source 'fine-focus sealed tube'
_diffrn_radiation_type MoK\a
_diffrn_radiation_wavelength 0.71073
_diffrn_reflns_av_R_equivalents 0.0195
_diffrn_reflns_av_sigmaI/netI 0.0235
_diffrn_reflns_limit_h_max 6
_diffrn_reflns_limit_h_min -5
_diffrn_reflns_limit_k_max 13
_diffrn_reflns_limit_k_min -13
_diffrn_reflns_limit_l_max 15
_diffrn_reflns_limit_l_min -15
_diffrn_reflns_number 6288
_diffrn_reflns_theta_full 25.99
_diffrn_reflns_theta_max 25.99
_diffrn_reflns_theta_min 1.80
_exptl_absorpt_coefficient_mu 0.121
_exptl_absorpt_correction_type none
_exptl_crystal_colour colorless
_exptl_crystal_density_diffrn 1.526
_exptl_crystal_density_method 'not measured'
_exptl_crystal_description Block
_exptl_crystal_F_000 288
_exptl_crystal_size_max 0.41
_exptl_crystal_size_mid 0.32
_exptl_crystal_size_min 0.23
_refine_diff_density_max 0.148
_refine_diff_density_min -0.229
_refine_diff_density_rms 0.061
_refine_ls_extinction_method none
_refine_ls_goodness_of_fit_ref 1.068
_refine_ls_hydrogen_treatment constr
_refine_ls_matrix_type full
_refine_ls_number_parameters 183
_refine_ls_number_reflns 2342
_refine_ls_number_restraints 0
_refine_ls_restrained_S_all 1.068
_refine_ls_R_factor_all 0.0470
_refine_ls_R_factor_gt 0.0384
_refine_ls_shift/su_max 0.000
_refine_ls_shift/su_mean 0.000
_refine_ls_structure_factor_coef Fsqd
_refine_ls_weighting_details 'calc w=1/[\s^2^(Fo^2^)+(0.0531P)^2^+0.0781P] where P=(Fo^2^+2Fc^2^)/3'
_refine_ls_weighting_scheme calc
_refine_ls_wR_factor_gt 0.0966
_refine_ls_wR_factor_ref 0.1020
_reflns_number_gt 1917
_reflns_number_total 2342
_reflns_threshold_expression >2sigma(I)
_cod_data_source_file b808399a.txt
_cod_data_source_block 16diacid
_cod_depositor_comments
;
The following automatic conversions were performed:
'_symmetry_cell_setting' value 'Triclinic' changed to 'triclinic'
according to '/home/saulius/struct/CIF-dictionaries/cif_core.dic'
dictionary named 'cif_core.dic' version 2.4.1 from 2010-06-29.

Automatic conversion script
Id: cif_fix_enum 1527 2010-12-29 10:47:43Z saulius 
;
_cod_original_sg_symbol_H-M P-1
_cod_database_code 7202264

loop_
_symmetry_equiv_pos_as_xyz
'x, y, z'
'-x, -y, -z'

loop_
_atom_site_label
_atom_site_type_symbol
_atom_site_fract_x
_atom_site_fract_y
_atom_site_fract_z
_atom_site_U_iso_or_equiv
_atom_site_adp_type
_atom_site_occupancy
_atom_site_symmetry_multiplicity
_atom_site_calc_flag
_atom_site_refinement_flags
_atom_site_disorder_assembly
_atom_site_disorder_group
C9 C 1.1043(3) 0.23713(13) 0.15606(12) 0.0336(3) Uani 1 1 d . . .
C10 C 0.9437(3) 0.12775(13) 0.21206(12) 0.0306(3) Uani 1 1 d . . .
C3 C 0.6225(3) -0.08493(13) 0.31331(12) 0.0327(3) Uani 1 1 d . . .
C2 C 0.7502(3) -0.04338(14) 0.38522(12) 0.0368(3) Uani 1 1 d . . .
H2 H 0.7275 -0.0866 0.4665 0.044 Uiso 1 1 calc R . .
C5 C 0.8132(3) 0.08595(13) 0.14021(12) 0.0321(3) Uani 1 1 d . . .
C4 C 0.6522(3) -0.02267(13) 0.19406(12) 0.0348(3) Uani 1 1 d . . .
H4 H 0.5668 -0.0513 0.1478 0.042 Uiso 1 1 calc R . .
C1 C 0.9068(3) 0.06002(14) 0.33562(12) 0.0357(3) Uani 1 1 d . . .
H1 H 0.9909 0.0866 0.3836 0.043 Uiso 1 1 calc R . .
C8 C 1.1299(3) 0.30127(14) 0.03644(13) 0.0383(3) Uani 1 1 d . . .
H8 H 1.2331 0.3732 0.0012 0.046 Uiso 1 1 calc R . .
C6 C 0.8451(3) 0.15365(14) 0.01662(12) 0.0395(4) Uani 1 1 d . . .
H6 H 0.7603 0.1268 -0.0310 0.047 Uiso 1 1 calc R . .
C7 C 0.9991(3) 0.25772(15) -0.03268(13) 0.0412(4) Uani 1 1 d . . .
H7 H 1.0184 0.3011 -0.1139 0.049 Uiso 1 1 calc R . .
C11 C 1.3781(3) 0.38063(14) 0.18152(13) 0.0376(3) Uani 1 1 d . . .
H11A H 1.2560 0.4603 0.1467 0.045 Uiso 1 1 calc R . .
H11B H 1.5173 0.3667 0.1192 0.045 Uiso 1 1 calc R . .
C13 C 0.3400(3) -0.23838(14) 0.30731(12) 0.0363(3) Uani 1 1 d . . .
H13A H 0.4745 -0.2692 0.2519 0.044 Uiso 1 1 calc R . .
H13B H 0.2119 -0.1676 0.2634 0.044 Uiso 1 1 calc R . .
C12 C 1.5143(3) 0.40158(14) 0.27161(13) 0.0380(3) Uani 1 1 d . . .
C14 C 0.1897(3) -0.35165(14) 0.39275(12) 0.0350(3) Uani 1 1 d . . .
O4 O 0.4721(2) -0.19088(10) 0.37416(8) 0.0409(3) Uani 1 1 d . . .
O1 O 1.2259(2) 0.26927(10) 0.23199(9) 0.0407(3) Uani 1 1 d . . .
O6 O 0.2134(2) -0.39949(11) 0.49695(9) 0.0479(3) Uani 1 1 d . . .
O5 O 0.0352(2) -0.39293(11) 0.34097(9) 0.0478(3) Uani 1 1 d . . .
H5O H -0.0433 -0.4551 0.3897 0.072 Uiso 1 1 calc R . .
O2 O 1.6587(3) 0.48999(11) 0.24301(10) 0.0550(3) Uani 1 1 d . . .
O3 O 1.4617(3) 0.31818(11) 0.37914(9) 0.0521(3) Uani 1 1 d . . .
H3O H 1.5448 0.3345 0.4230 0.078 Uiso 1 1 calc R . .

loop_
_atom_site_aniso_label
_atom_site_aniso_U_11
_atom_site_aniso_U_22
_atom_site_aniso_U_33
_atom_site_aniso_U_23
_atom_site_aniso_U_13
_atom_site_aniso_U_12
C9 0.0341(7) 0.0332(7) 0.0350(7) -0.0096(6) -0.0064(6) -0.0108(6)
C10 0.0313(7) 0.0298(7) 0.0310(7) -0.0083(6) -0.0039(6) -0.0095(5)
C3 0.0339(7) 0.0303(7) 0.0349(7) -0.0086(6) -0.0029(6) -0.0136(6)
C2 0.0441(8) 0.0395(8) 0.0284(7) -0.0078(6) -0.0049(6) -0.0173(6)
C5 0.0342(7) 0.0319(7) 0.0319(7) -0.0103(6) -0.0041(6) -0.0097(6)
C4 0.0384(8) 0.0379(7) 0.0337(7) -0.0125(6) -0.0078(6) -0.0154(6)
C1 0.0407(8) 0.0376(7) 0.0331(7) -0.0109(6) -0.0071(6) -0.0157(6)
C8 0.0418(8) 0.0359(7) 0.0349(8) -0.0049(6) -0.0027(6) -0.0173(6)
C6 0.0485(9) 0.0439(8) 0.0306(7) -0.0122(6) -0.0083(6) -0.0155(7)
C7 0.0497(9) 0.0429(8) 0.0278(7) -0.0051(6) -0.0041(6) -0.0140(7)
C11 0.0430(8) 0.0316(7) 0.0383(8) -0.0058(6) -0.0054(6) -0.0184(6)
C13 0.0403(8) 0.0364(7) 0.0351(8) -0.0095(6) -0.0053(6) -0.0182(6)
C12 0.0418(8) 0.0331(7) 0.0403(8) -0.0104(6) -0.0037(7) -0.0141(6)
C14 0.0360(8) 0.0358(7) 0.0359(8) -0.0109(6) -0.0051(6) -0.0141(6)
O4 0.0504(6) 0.0422(6) 0.0340(5) -0.0069(4) -0.0065(5) -0.0285(5)
O1 0.0505(6) 0.0396(6) 0.0351(5) -0.0057(4) -0.0085(5) -0.0264(5)
O6 0.0607(7) 0.0505(6) 0.0359(6) -0.0048(5) -0.0099(5) -0.0340(5)
O5 0.0575(7) 0.0506(7) 0.0395(6) -0.0058(5) -0.0107(5) -0.0342(5)
O2 0.0672(8) 0.0517(7) 0.0534(7) -0.0121(5) -0.0090(6) -0.0383(6)
O3 0.0707(8) 0.0498(6) 0.0396(6) -0.0049(5) -0.0144(6) -0.0327(6)

loop_
_atom_type_symbol
_atom_type_description
_atom_type_scat_dispersion_real
_atom_type_scat_dispersion_imag
_atom_type_scat_source
C C 0.0033 0.0016 'International Tables Vol C Tables 4.2.6.8 and 6.1.1.4'
H H 0.0000 0.0000 'International Tables Vol C Tables 4.2.6.8 and 6.1.1.4'
O O 0.0106 0.0060 'International Tables Vol C Tables 4.2.6.8 and 6.1.1.4'

loop_
_geom_angle_atom_site_label_1
_geom_angle_atom_site_label_2
_geom_angle_atom_site_label_3
_geom_angle
_geom_angle_site_symmetry_1
_geom_angle_site_symmetry_3
_geom_angle_publ_flag
C8 C9 O1 124.74(12) . . ?
C8 C9 C10 121.08(13) . . ?
O1 C9 C10 114.17(12) . . ?
C1 C10 C5 118.66(12) . . ?
C1 C10 C9 123.14(12) . . ?
C5 C10 C9 118.20(12) . . ?
C4 C3 O4 124.82(12) . . ?
C4 C3 C2 120.97(12) . . ?
O4 C3 C2 114.21(12) . . ?
C1 C2 C3 119.99(13) . . ?
C1 C2 H2 120.0 . . ?
C3 C2 H2 120.0 . . ?
C6 C5 C10 119.41(12) . . ?
C6 C5 C4 121.42(12) . . ?
C10 C5 C4 119.17(12) . . ?
C3 C4 C5 120.14(12) . . ?
C3 C4 H4 119.9 . . ?
C5 C4 H4 119.9 . . ?
C2 C1 C10 121.07(13) . . ?
C2 C1 H1 119.5 . . ?
C10 C1 H1 119.5 . . ?
C9 C8 C7 119.58(13) . . ?
C9 C8 H8 120.2 . . ?
C7 C8 H8 120.2 . . ?
C7 C6 C5 120.27(13) . . ?
C7 C6 H6 119.9 . . ?
C5 C6 H6 119.9 . . ?
C6 C7 C8 121.45(13) . . ?
C6 C7 H7 119.3 . . ?
C8 C7 H7 119.3 . . ?
O1 C11 C12 111.67(11) . . ?
O1 C11 H11A 109.3 . . ?
C12 C11 H11A 109.3 . . ?
O1 C11 H11B 109.3 . . ?
C12 C11 H11B 109.3 . . ?
H11A C11 H11B 107.9 . . ?
O4 C13 C14 106.98(11) . . ?
O4 C13 H13A 110.3 . . ?
C14 C13 H13A 110.3 . . ?
O4 C13 H13B 110.3 . . ?
C14 C13 H13B 110.3 . . ?
H13A C13 H13B 108.6 . . ?
O2 C12 O3 124.71(14) . . ?
O2 C12 C11 120.46(13) . . ?
O3 C12 C11 114.83(12) . . ?
O6 C14 O5 124.73(13) . . ?
O6 C14 C13 123.52(12) . . ?
O5 C14 C13 111.74(11) . . ?
C3 O4 C13 117.19(10) . . ?
C9 O1 C11 116.42(11) . . ?
C14 O5 H5O 109.5 . . ?
C12 O3 H3O 109.5 . . ?

loop_
_geom_bond_atom_site_label_1
_geom_bond_atom_site_label_2
_geom_bond_distance
_geom_bond_site_symmetry_2
_geom_bond_publ_flag
C9 C8 1.370(2) . ?
C9 O1 1.3714(16) . ?
C9 C10 1.4274(18) . ?
C10 C1 1.4169(19) . ?
C10 C5 1.4201(18) . ?
C3 C4 1.3629(19) . ?
C3 O4 1.3760(15) . ?
C3 C2 1.4102(18) . ?
C2 C1 1.3618(19) . ?
C2 H2 0.9300 . ?
C5 C6 1.4171(19) . ?
C5 C4 1.4208(18) . ?
C4 H4 0.9300 . ?
C1 H1 0.9300 . ?
C8 C7 1.4052(19) . ?
C8 H8 0.9300 . ?
C6 C7 1.3590(19) . ?
C6 H6 0.9300 . ?
C7 H7 0.9300 . ?
C11 O1 1.4148(16) . ?
C11 C12 1.5026(19) . ?
C11 H11A 0.9700 . ?
C11 H11B 0.9700 . ?
C13 O4 1.4145(15) . ?
C13 C14 1.4983(18) . ?
C13 H13A 0.9700 . ?
C13 H13B 0.9700 . ?
C12 O2 1.2048(17) . ?
C12 O3 1.3080(18) . ?
C14 O6 1.2144(16) . ?
C14 O5 1.3067(16) . ?
O5 H5O 0.8200 . ?
O3 H3O 0.8200 . ?

loop_
_geom_torsion_atom_site_label_1
_geom_torsion_atom_site_label_2
_geom_torsion_atom_site_label_3
_geom_torsion_atom_site_label_4
_geom_torsion
_geom_torsion_site_symmetry_1
_geom_torsion_site_symmetry_2
_geom_torsion_site_symmetry_3
_geom_torsion_site_symmetry_4
_geom_torsion_publ_flag
C8 C9 C10 C1 -178.72(13) . . . . ?
O1 C9 C10 C1 1.5(2) . . . . ?
C8 C9 C10 C5 0.7(2) . . . . ?
O1 C9 C10 C5 -179.08(11) . . . . ?
C4 C3 C2 C1 -0.3(2) . . . . ?
O4 C3 C2 C1 179.54(12) . . . . ?
C1 C10 C5 C6 179.22(13) . . . . ?
C9 C10 C5 C6 -0.3(2) . . . . ?
C1 C10 C5 C4 -0.5(2) . . . . ?
C9 C10 C5 C4 -179.95(12) . . . . ?
O4 C3 C4 C5 -179.87(12) . . . . ?
C2 C3 C4 C5 -0.1(2) . . . . ?
C6 C5 C4 C3 -179.24(13) . . . . ?
C10 C5 C4 C3 0.5(2) . . . . ?
C3 C2 C1 C10 0.2(2) . . . . ?
C5 C10 C1 C2 0.1(2) . . . . ?
C9 C10 C1 C2 179.58(13) . . . . ?
O1 C9 C8 C7 178.90(13) . . . . ?
C10 C9 C8 C7 -0.9(2) . . . . ?
C10 C5 C6 C7 0.0(2) . . . . ?
C4 C5 C6 C7 179.66(14) . . . . ?
C5 C6 C7 C8 -0.1(2) . . . . ?
C9 C8 C7 C6 0.6(2) . . . . ?
O1 C11 C12 O2 177.92(14) . . . . ?
O1 C11 C12 O3 -2.28(19) . . . . ?
O4 C13 C14 O6 -8.1(2) . . . . ?
O4 C13 C14 O5 172.81(12) . . . . ?
C4 C3 O4 C13 0.3(2) . . . . ?
C2 C3 O4 C13 -179.54(12) . . . . ?
C14 C13 O4 C3 -179.53(11) . . . . ?
C8 C9 O1 C11 2.8(2) . . . . ?
C10 C9 O1 C11 -177.45(11) . . . . ?
C12 C11 O1 C9 -176.82(12) . . . . ?

loop_
_cod_related_entry_id
_cod_related_entry_database
_cod_related_entry_code
1 ChemSpider 25934151
